data_7241865
loop_
_publ_author_name
'Dong, Lu'
'Lu, Ying-Bing'
'Zhu, Shui-Dong'
'Wu, Jun-Wei'
'Zhang, Xin-Ting'
'Liao, Yi'
'Liu, Cai-Ming'
'Liu, Sui-Jun'
'Xie, Yong-Rong'
'Zhang, Shi-Yong'

_publ_section_title
;
 A new family of dinuclear lanthanide complexes exhibiting luminescence,
 magnetic entropy changes and single molecule magnet behaviors
;
_journal_issue 3
_journal_name_full CrystEngComm
_journal_page_first 645
_journal_page_last 652
_journal_paper_doi 10.1039/D0CE01477J
_journal_volume 23
_journal_year 2021
_chemical_formula_moiety '[Dy(C12N2H8)4(C3N4H3O2)2(Cl)2](ClO4)2'
_chemical_formula_sum 'C54 H38 Cl4 Dy2 N16 O12'
_chemical_formula_weight 1569.80
_chemical_melting_point ?
_chemical_name_common '[Dy(C12N2H8)4(C3N4H3O2)2(Cl)2](ClO4)2'
_chemical_name_systematic
; 
 '[Dy(C12N2H8)4(C3N4H3O2)2(Cl)2](ClO4)2' 
;
_space_group_IT_number 14
_space_group_name_Hall '-P 2ybc'
_space_group_name_H-M_alt 'P 1 21/c 1'
_symmetry_cell_setting monoclinic
_symmetry_space_group_name_H-M 'P 1 21/c 1'
_atom_sites_solution_hydrogens geom
_atom_sites_solution_primary direct
_atom_sites_solution_secondary difmap
_audit_creation_method SHELXL-97
_audit_update_record
;
2020-10-03 deposited with the CCDC.	2020-11-12 downloaded from the CCDC.
;
_cell_angle_alpha 90.00
_cell_angle_beta 115.388(5)
_cell_angle_gamma 90.00
_cell_formula_units_Z 2
_cell_length_a 12.0165(11)
_cell_length_b 11.6234(11)
_cell_length_c 24.035(2)
_cell_measurement_temperature 296(2)
_cell_volume 3032.8(5)
_computing_cell_refinement 'Bruker SMART'
_computing_data_collection 'Bruker SMART'
_computing_data_reduction 'Bruker SMART'
_computing_molecular_graphics 'Bruker SHELXTL'
_computing_publication_material 'Bruker SHELXTL'
_computing_structure_refinement 'SHELXL-97 (Sheldrick, 1997)'
_computing_structure_solution 'SHELXS-97 (Sheldrick, 1990)'
_diffrn_ambient_temperature 296(2)
_diffrn_measured_fraction_theta_full 0.988
_diffrn_measured_fraction_theta_max 0.988
_diffrn_measurement_device_type 'CCD area detector'
_diffrn_measurement_method 'phi and omega scans'
_diffrn_radiation_monochromator graphite
_diffrn_radiation_source 'fine-focus sealed tube'
_diffrn_radiation_type MoK\a
_diffrn_radiation_wavelength 0.71073
_diffrn_reflns_av_R_equivalents 0.0267
_diffrn_reflns_av_sigmaI/netI 0.0144
_diffrn_reflns_limit_h_max 15
_diffrn_reflns_limit_h_min -15
_diffrn_reflns_limit_k_max 15
_diffrn_reflns_limit_k_min -15
_diffrn_reflns_limit_l_max 31
_diffrn_reflns_limit_l_min -31
_diffrn_reflns_number 96523
_diffrn_reflns_theta_full 27.50
_diffrn_reflns_theta_max 27.50
_diffrn_reflns_theta_min 1.88
_exptl_absorpt_coefficient_mu 2.695
_exptl_absorpt_correction_T_max 0.7459
_exptl_absorpt_correction_T_min 0.4464
_exptl_absorpt_correction_type multi-scan
_exptl_absorpt_process_details 'SADABS (Bruker, 2008)'
_exptl_crystal_colour colorless
_exptl_crystal_density_diffrn 1.719
_exptl_crystal_density_meas ?
_exptl_crystal_density_method 'not measured'
_exptl_crystal_description blcok
_exptl_crystal_F_000 1540
_exptl_crystal_size_max 0.33
_exptl_crystal_size_mid 0.29
_exptl_crystal_size_min 0.22
_refine_diff_density_max 1.708
_refine_diff_density_min -0.995
_refine_diff_density_rms 0.150
_refine_ls_extinction_method none
_refine_ls_goodness_of_fit_ref 0.995
_refine_ls_hydrogen_treatment constr
_refine_ls_matrix_type full
_refine_ls_number_parameters 416
_refine_ls_number_reflns 6884
_refine_ls_number_restraints 42
_refine_ls_restrained_S_all 1.018
_refine_ls_R_factor_all 0.0427
_refine_ls_R_factor_gt 0.0365
_refine_ls_shift/su_max 0.023
_refine_ls_shift/su_mean 0.001
_refine_ls_structure_factor_coef Fsqd
_refine_ls_weighting_details 'calc w=1/[\s^2^(Fo^2^)+(0.0800P)^2^+5.7942P] where P=(Fo^2^+2Fc^2^)/3'
_refine_ls_weighting_scheme calc
_refine_ls_wR_factor_gt 0.1069
_refine_ls_wR_factor_ref 0.1150
_reflns_number_gt 5973
_reflns_number_total 6884
_reflns_threshold_expression >2sigma(I)
_cod_data_source_file d0ce01477j2.cif
_cod_data_source_block 14_CCDC2
_cod_depositor_comments
;
The following automatic conversions were performed:

data item '_chemical_melting_point' value 'not measured' was changed
to '?' -- the value is undefined or not given.

data item '_exptl_absorpt_correction_type' value 'Multi-scan' was
changed to 'multi-scan' in accordance with the
/home/data/users/saulius/crontab/automatic-downloads/rss-feeds/RSC/lib/dictionaries/cif_core.dic
dictionary named 'cif_core.dic' version 2.4.2 last updated on
2011-04-26.

data item '_symmetry_cell_setting' value 'Monoclinic' was changed to
'monoclinic' in accordance with the
/home/data/users/saulius/crontab/automatic-downloads/rss-feeds/RSC/lib/dictionaries/cif_core.dic
dictionary named 'cif_core.dic' version 2.4.2 last updated on
2011-04-26.

data item '_exptl_crystal_density_meas' value 'not measured' was
changed to '?' -- the value is perceived as not measured.

Automatic conversion script
Id: cif_fix_values 7556 2019-12-06 15:28:31Z antanas 

 Adding full bibliography for 7241863--7241866.cif.
;
_cod_original_sg_symbol_H-M P2(1)/c
_cod_database_code 7241865

loop_
_symmetry_equiv_pos_as_xyz
'x, y, z'
'-x, y+1/2, -z+1/2'
'-x, -y, -z'
'x, -y-1/2, z-1/2'

loop_
_atom_site_label
_atom_site_type_symbol
_atom_site_fract_x
_atom_site_fract_y
_atom_site_fract_z
_atom_site_U_iso_or_equiv
_atom_site_adp_type
_atom_site_occupancy
_atom_site_symmetry_multiplicity
_atom_site_calc_flag
_atom_site_refinement_flags
_atom_site_disorder_assembly
_atom_site_disorder_group
Dy1 Dy 0.886905(13) -0.625669(13) -0.007779(6) 0.02831(5) Uani 1 1 d . . .
Cl1 Cl 1.10141(8) -0.60376(8) -0.02065(4) 0.03672(18) Uani 1 1 d . . .
O1 O 0.8272(2) -0.5285(2) -0.10236(11) 0.0383(6) Uani 1 1 d . . .
O2 O 0.9587(3) -0.3832(2) -0.09154(12) 0.0384(6) Uani 1 1 d . . .
N1 N 0.6892(4) -0.4709(5) -0.22264(19) 0.0757(14) Uani 1 1 d . . .
N2 N 0.5830(7) -0.4500(7) -0.2199(4) 0.121(2) Uani 1 1 d U . .
N3 N 0.5058(7) -0.5273(7) -0.2604(4) 0.117(2) Uani 1 1 d U . .
N4 N 0.5521(11) -0.5972(10) -0.2778(5) 0.150(3) Uani 1 1 d U . .
N11 N 0.7623(3) -0.6050(3) 0.05450(15) 0.0362(7) Uani 1 1 d . . .
N12 N 0.6591(3) -0.6668(3) -0.06612(15) 0.0401(7) Uani 1 1 d . . .
N13 N 0.8889(3) -0.8258(3) 0.03347(13) 0.0361(7) Uani 1 1 d . . .
N14 N 0.8738(3) -0.7877(3) -0.08066(14) 0.0360(6) Uani 1 1 d . . .
C1 C 0.6689(9) -0.5647(9) -0.2600(4) 0.112(2) Uani 1 1 d U . .
H1 H 0.7252 -0.6004 -0.2714 0.055(15) Uiso 1 1 d R . .
C2 C 0.8015(5) -0.4127(5) -0.1892(2) 0.0613(13) Uani 1 1 d . . .
H2A H 0.7845 -0.3308 -0.1921 0.15(4) Uiso 1 1 d R . .
H2B H 0.8573 -0.4270 -0.2080 0.070(16) Uiso 1 1 d R . .
C3 C 0.8670(3) -0.4449(3) -0.12141(16) 0.0364(8) Uani 1 1 d . . .
C11 C 0.8094(4) -0.5685(4) 0.11214(18) 0.0444(9) Uani 1 1 d . . .
H11 H 0.8919 -0.5470 0.1304 0.047(12) Uiso 1 1 d R . .
C12 C 0.7419(4) -0.5584(4) 0.1472(2) 0.0521(10) Uani 1 1 d . . .
H12 H 0.7791 -0.5300 0.1872 0.053(13) Uiso 1 1 d R . .
C13 C 0.6222(4) -0.5889(5) 0.1217(2) 0.0572(11) Uani 1 1 d . . .
H13 H 0.5784 -0.5877 0.1456 0.09(2) Uiso 1 1 d R . .
C14 C 0.5661(4) -0.6253(3) 0.0599(2) 0.0474(10) Uani 1 1 d . . .
C15 C 0.4364(4) -0.6514(5) 0.0275(3) 0.0628(12) Uani 1 1 d . . .
H15 H 0.3875 -0.6445 0.0486 0.076(18) Uiso 1 1 d R . .
C16 C 0.3870(4) -0.6828(5) -0.0315(3) 0.0631(13) Uani 1 1 d . . .
H16 H 0.3033 -0.6997 -0.0508 0.10(2) Uiso 1 1 d R . .
C17 C 0.4600(4) -0.6912(4) -0.0649(2) 0.0493(10) Uani 1 1 d . . .
C18 C 0.4095(4) -0.7225(5) -0.1274(2) 0.0619(13) Uani 1 1 d . . .
H18 H 0.3274 -0.7440 -0.1478 0.047(12) Uiso 1 1 d R . .
C19 C 0.4820(4) -0.7214(5) -0.1577(2) 0.0630(13) Uani 1 1 d . . .
H19 H 0.4494 -0.7384 -0.1995 0.084(19) Uiso 1 1 d R . .
C20 C 0.6059(4) -0.6922(4) -0.1259(2) 0.0530(11) Uani 1 1 d . . .
H20 H 0.6542 -0.6908 -0.1475 0.061(15) Uiso 1 1 d R . .
C21 C 0.5866(3) -0.6658(3) -0.03529(18) 0.0388(8) Uani 1 1 d . . .
C22 C 0.6404(4) -0.6319(3) 0.0279(2) 0.0375(8) Uani 1 1 d . . .
C23 C 0.9071(4) -0.8475(4) 0.0913(2) 0.0477(10) Uani 1 1 d . . .
H23 H 0.9290 -0.7865 0.1190 0.056(14) Uiso 1 1 d R . .
C24 C 0.8945(5) -0.9560(4) 0.1119(2) 0.0561(11) Uani 1 1 d . . .
H24 H 0.9128 -0.9686 0.1531 0.10(2) Uiso 1 1 d R . .
C25 C 0.8547(4) -1.0453(4) 0.0701(2) 0.0546(11) Uani 1 1 d . . .
H25 H 0.8414 -1.1179 0.0823 0.068(18) Uiso 1 1 d R . .
C26 C 0.8325(4) -1.0262(3) 0.0092(2) 0.0446(9) Uani 1 1 d . . .
C27 C 0.7913(5) -1.1137(4) -0.0372(3) 0.0595(13) Uani 1 1 d . . .
H27 H 0.7732 -1.1866 -0.0275 0.09(2) Uiso 1 1 d R . .
C28 C 0.7759(5) -1.0922(4) -0.0953(2) 0.0608(12) Uani 1 1 d . . .
H28 H 0.7484 -1.1503 -0.1247 0.063(15) Uiso 1 1 d R . .
C29 C 0.8025(4) -0.9828(4) -0.11202(19) 0.0450(9) Uani 1 1 d . . .
C30 C 0.7958(4) -0.9586(4) -0.1711(2) 0.0560(11) Uani 1 1 d . . .
H30 H 0.7658 -1.0137 -0.2020 0.046(12) Uiso 1 1 d R . .
C31 C 0.8329(5) -0.8532(4) -0.1822(2) 0.0543(11) Uani 1 1 d . . .
H31 H 0.8299 -0.8361 -0.2206 0.036(10) Uiso 1 1 d R . .
C32 C 0.8728(4) -0.7713(4) -0.13555(18) 0.0461(9) Uani 1 1 d . . .
H32 H 0.9009 -0.7011 -0.1431 0.030(9) Uiso 1 1 d R . .
C33 C 0.8423(3) -0.8932(3) -0.06838(18) 0.0348(7) Uani 1 1 d . . .
C34 C 0.8532(3) -0.9144(3) -0.00734(17) 0.0348(7) Uani 1 1 d . . .
Cl2 Cl 1.04889(9) -0.70766(10) -0.23097(4) 0.0497(2) Uani 1 1 d . . .
O3 O 1.1083(6) -0.7426(6) -0.1712(3) 0.1169(11) Uani 1 1 d U . .
O4 O 1.1302(4) -0.6642(4) -0.25406(17) 0.0731(10) Uani 1 1 d . . .
O5 O 0.9619(6) -0.7822(6) -0.2737(3) 0.1339(12) Uani 1 1 d U . .
O6 O 0.9794(9) -0.6118(7) -0.2236(5) 0.1611(13) Uani 1 1 d U . .

loop_
_atom_site_aniso_label
_atom_site_aniso_U_11
_atom_site_aniso_U_22
_atom_site_aniso_U_33
_atom_site_aniso_U_23
_atom_site_aniso_U_13
_atom_site_aniso_U_12
Dy1 0.02855(8) 0.02939(9) 0.02835(9) 0.00059(5) 0.01348(6) -0.00405(5)
Cl1 0.0356(4) 0.0345(4) 0.0453(4) 0.0004(3) 0.0223(3) -0.0009(3)
O1 0.0357(12) 0.0432(14) 0.0308(11) 0.0041(10) 0.0092(10) -0.0048(10)
O2 0.0395(13) 0.0406(14) 0.0320(12) 0.0035(9) 0.0124(11) -0.0077(10)
N1 0.055(2) 0.105(4) 0.042(2) 0.025(2) -0.0025(18) -0.017(2)
N2 0.101(3) 0.126(4) 0.126(4) 0.034(3) 0.040(3) 0.007(3)
N3 0.080(3) 0.128(4) 0.119(4) 0.018(3) 0.020(3) -0.014(3)
N4 0.146(5) 0.144(4) 0.137(4) -0.001(4) 0.038(3) -0.029(4)
N11 0.0377(14) 0.0371(15) 0.0372(15) 0.0014(12) 0.0192(12) -0.0042(12)
N12 0.0319(14) 0.0464(17) 0.0419(16) -0.0023(14) 0.0155(12) -0.0019(13)
N13 0.0406(14) 0.0349(15) 0.0324(14) 0.0042(12) 0.0153(12) -0.0047(13)
N14 0.0410(14) 0.0349(15) 0.0375(14) -0.0048(12) 0.0219(12) -0.0058(12)
C1 0.114(4) 0.112(4) 0.094(4) -0.001(3) 0.030(3) -0.024(3)
C2 0.064(3) 0.067(3) 0.041(2) 0.017(2) 0.011(2) -0.018(2)
C3 0.0347(16) 0.0403(18) 0.0306(16) 0.0037(14) 0.0107(13) -0.0030(14)
C11 0.050(2) 0.047(2) 0.0413(18) -0.0004(16) 0.0245(16) -0.0020(17)
C12 0.066(2) 0.055(2) 0.047(2) -0.0014(18) 0.0353(18) -0.001(2)
C13 0.071(2) 0.057(2) 0.065(2) 0.003(2) 0.050(2) 0.000(2)
C14 0.0469(19) 0.044(2) 0.065(3) 0.0019(16) 0.0372(19) -0.0037(15)
C15 0.051(2) 0.064(3) 0.093(3) -0.002(3) 0.049(2) -0.004(2)
C16 0.0371(19) 0.065(3) 0.095(3) -0.002(3) 0.036(2) -0.007(2)
C17 0.0333(17) 0.045(2) 0.067(3) 0.0032(19) 0.0187(17) -0.0058(16)
C18 0.037(2) 0.067(3) 0.069(3) -0.007(2) 0.010(2) -0.013(2)
C19 0.045(2) 0.080(3) 0.052(3) -0.010(2) 0.009(2) -0.012(2)
C20 0.0391(19) 0.071(3) 0.045(2) -0.012(2) 0.0142(17) -0.0079(19)
C21 0.0341(16) 0.0350(17) 0.0497(19) 0.0029(15) 0.0203(15) -0.0034(14)
C22 0.0383(17) 0.0302(17) 0.052(2) 0.0058(14) 0.0264(16) 0.0014(13)
C23 0.058(2) 0.046(2) 0.0391(19) 0.0044(17) 0.0212(17) -0.0036(19)
C24 0.064(3) 0.056(2) 0.046(2) 0.0177(19) 0.0212(19) -0.004(2)
C25 0.053(2) 0.042(2) 0.063(3) 0.0175(19) 0.019(2) -0.0052(18)
C26 0.0438(19) 0.0331(18) 0.057(2) 0.0086(16) 0.0214(17) 0.0000(15)
C27 0.072(3) 0.031(2) 0.080(3) -0.0008(19) 0.036(3) -0.0094(18)
C28 0.077(3) 0.037(2) 0.072(3) -0.020(2) 0.035(2) -0.012(2)
C29 0.0468(19) 0.041(2) 0.054(2) -0.0099(16) 0.0284(17) -0.0034(16)
C30 0.063(2) 0.057(2) 0.056(2) -0.023(2) 0.0330(19) -0.014(2)
C31 0.067(2) 0.064(3) 0.044(2) -0.0140(19) 0.0351(19) -0.011(2)
C32 0.055(2) 0.048(2) 0.0450(19) -0.0055(16) 0.0302(16) -0.0089(17)
C33 0.0342(16) 0.0315(16) 0.0436(18) -0.0046(13) 0.0214(14) -0.0016(13)
C34 0.0317(15) 0.0303(16) 0.0419(18) 0.0021(14) 0.0152(13) -0.0025(14)
Cl2 0.0496(5) 0.0655(6) 0.0348(4) -0.0037(4) 0.0188(4) -0.0108(4)
O3 0.1157(13) 0.1198(13) 0.1157(13) 0.0042(9) 0.0502(8) -0.0023(9)
O4 0.086(2) 0.082(2) 0.0641(19) -0.0053(19) 0.0444(18) -0.025(2)
O5 0.1345(14) 0.1355(14) 0.1328(14) -0.0011(9) 0.0584(9) -0.0037(9)
O6 0.1613(15) 0.1614(15) 0.1615(15) 0.0003(9) 0.0700(9) 0.0013(9)

loop_
_atom_type_symbol
_atom_type_description
_atom_type_scat_dispersion_real
_atom_type_scat_dispersion_imag
_atom_type_scat_source
C C 0.0030 0.0020 'International Tables Vol C Tables 4.2.6.8 and 6.1.1.4'
H H 0.0000 0.0000 'International Tables Vol C Tables 4.2.6.8 and 6.1.1.4'
Cl Cl 0.1480 0.1590 'International Tables Vol C Tables 4.2.6.8 and 6.1.1.4'
Dy Dy -0.1890 4.4100 'International Tables Vol C Tables 4.2.6.8 and 6.1.1.4'
N N 0.0060 0.0030 'International Tables Vol C Tables 4.2.6.8 and 6.1.1.4'
O O 0.0110 0.0060 'International Tables Vol C Tables 4.2.6.8 and 6.1.1.4'

loop_
_geom_angle_atom_site_label_1
_geom_angle_atom_site_label_2
_geom_angle_atom_site_label_3
_geom_angle
_geom_angle_site_symmetry_1
_geom_angle_site_symmetry_3
_geom_angle_publ_flag
O2 Dy1 O1 138.70(9) 3_745 . ?
O2 Dy1 N13 76.57(9) 3_745 . ?
O1 Dy1 N13 140.13(9) . . ?
O2 Dy1 N14 122.15(10) 3_745 . ?
O1 Dy1 N14 77.64(9) . . ?
N13 Dy1 N14 64.75(10) . . ?
O2 Dy1 N12 141.15(11) 3_745 . ?
O1 Dy1 N12 75.32(10) . . ?
N13 Dy1 N12 82.48(11) . . ?
N14 Dy1 N12 75.17(10) . . ?
O2 Dy1 N11 78.59(10) 3_745 . ?
O1 Dy1 N11 120.67(10) . . ?
N13 Dy1 N11 76.37(10) . . ?
N14 Dy1 N11 126.88(10) . . ?
N12 Dy1 N11 64.76(10) . . ?
O2 Dy1 Cl1 74.64(8) 3_745 . ?
O1 Dy1 Cl1 76.02(7) . . ?
N13 Dy1 Cl1 106.22(7) . . ?
N14 Dy1 Cl1 76.90(7) . . ?
N12 Dy1 Cl1 143.42(8) . . ?
N11 Dy1 Cl1 151.51(7) . . ?
O2 Dy1 Cl1 76.51(6) 3_745 3_745 ?
O1 Dy1 Cl1 74.71(7) . 3_745 ?
N13 Dy1 Cl1 143.86(7) . 3_745 ?
N14 Dy1 Cl1 151.38(7) . 3_745 ?
N12 Dy1 Cl1 104.45(8) . 3_745 ?
N11 Dy1 Cl1 75.03(7) . 3_745 ?
Cl1 Dy1 Cl1 89.29(3) . 3_745 ?
O2 Dy1 Dy1 69.50(6) 3_745 3_745 ?
O1 Dy1 Dy1 69.20(6) . 3_745 ?
N13 Dy1 Dy1 139.84(7) . 3_745 ?
N14 Dy1 Dy1 117.27(7) . 3_745 ?
N12 Dy1 Dy1 137.68(8) . 3_745 ?
N11 Dy1 Dy1 115.81(7) . 3_745 ?
Cl1 Dy1 Dy1 44.696(19) . 3_745 ?
Cl1 Dy1 Dy1 44.591(19) 3_745 3_745 ?
Dy1 Cl1 Dy1 90.71(3) . 3_745 ?
C3 O1 Dy1 135.9(2) . . ?
C3 O2 Dy1 137.5(2) . 3_745 ?
N2 N1 C1 105.9(7) . . ?
N2 N1 C2 126.0(6) . . ?
C1 N1 C2 127.9(7) . . ?
N1 N2 N3 102.7(8) . . ?
N4 N3 N2 115.9(9) . . ?
N3 N4 C1 106.7(10) . . ?
C11 N11 C22 117.2(4) . . ?
C11 N11 Dy1 123.5(3) . . ?
C22 N11 Dy1 119.3(3) . . ?
C20 N12 C21 117.7(3) . . ?
C20 N12 Dy1 123.0(3) . . ?
C21 N12 Dy1 119.3(2) . . ?
C23 N13 C34 117.9(3) . . ?
C23 N13 Dy1 123.5(3) . . ?
C34 N13 Dy1 117.9(2) . . ?
C32 N14 C33 117.5(3) . . ?
C32 N14 Dy1 123.6(3) . . ?
C33 N14 Dy1 117.7(2) . . ?
N4 C1 N1 107.7(10) . . ?
N4 C1 H1 125.3 . . ?
N1 C1 H1 127.0 . . ?
N1 C2 C3 114.8(4) . . ?
N1 C2 H2A 108.0 . . ?
C3 C2 H2A 108.3 . . ?
N1 C2 H2B 109.6 . . ?
C3 C2 H2B 108.3 . . ?
H2A C2 H2B 107.5 . . ?
O1 C3 O2 128.0(3) . . ?
O1 C3 C2 118.6(3) . . ?
O2 C3 C2 113.4(3) . . ?
N11 C11 C12 123.9(4) . . ?
N11 C11 H11 118.2 . . ?
C12 C11 H11 117.9 . . ?
C13 C12 C11 119.0(4) . . ?
C13 C12 H12 120.7 . . ?
C11 C12 H12 120.3 . . ?
C12 C13 C14 119.6(4) . . ?
C12 C13 H13 119.4 . . ?
C14 C13 H13 120.9 . . ?
C13 C14 C22 117.6(4) . . ?
C13 C14 C15 123.3(4) . . ?
C22 C14 C15 119.0(5) . . ?
C16 C15 C14 121.1(5) . . ?
C16 C15 H15 120.4 . . ?
C14 C15 H15 118.5 . . ?
C15 C16 C17 121.2(4) . . ?
C15 C16 H16 118.8 . . ?
C17 C16 H16 120.0 . . ?
C21 C17 C18 118.3(4) . . ?
C21 C17 C16 119.6(4) . . ?
C18 C17 C16 122.2(4) . . ?
C19 C18 C17 119.3(4) . . ?
C19 C18 H18 120.1 . . ?
C17 C18 H18 120.6 . . ?
C18 C19 C20 119.3(5) . . ?
C18 C19 H19 120.6 . . ?
C20 C19 H19 120.1 . . ?
N12 C20 C19 123.5(4) . . ?
N12 C20 H20 118.2 . . ?
C19 C20 H20 118.3 . . ?
N12 C21 C17 121.8(4) . . ?
N12 C21 C22 118.5(3) . . ?
C17 C21 C22 119.7(4) . . ?
N11 C22 C14 122.6(4) . . ?
N11 C22 C21 118.0(4) . . ?
C14 C22 C21 119.4(4) . . ?
N13 C23 C24 123.3(4) . . ?
N13 C23 H23 118.1 . . ?
C24 C23 H23 118.6 . . ?
C25 C24 C23 118.8(4) . . ?
C25 C24 H24 120.5 . . ?
C23 C24 H24 120.7 . . ?
C24 C25 C26 119.8(4) . . ?
C24 C25 H25 120.4 . . ?
C26 C25 H25 119.8 . . ?
C25 C26 C34 117.8(4) . . ?
C25 C26 C27 123.6(4) . . ?
C34 C26 C27 118.6(4) . . ?
C28 C27 C26 121.4(4) . . ?
C28 C27 H27 119.0 . . ?
C26 C27 H27 119.5 . . ?
C27 C28 C29 121.0(4) . . ?
C27 C28 H28 119.8 . . ?
C29 C28 H28 119.2 . . ?
C33 C29 C30 117.1(4) . . ?
C33 C29 C28 120.0(4) . . ?
C30 C29 C28 122.9(4) . . ?
C31 C30 C29 119.3(4) . . ?
C31 C30 H30 120.6 . . ?
C29 C30 H30 120.1 . . ?
C30 C31 C32 119.0(4) . . ?
C30 C31 H31 120.4 . . ?
C32 C31 H31 120.6 . . ?
N14 C32 C31 123.9(4) . . ?
N14 C32 H32 118.0 . . ?
C31 C32 H32 118.2 . . ?
N14 C33 C29 123.0(4) . . ?
N14 C33 C34 117.8(3) . . ?
C29 C33 C34 119.1(3) . . ?
N13 C34 C26 122.3(4) . . ?
N13 C34 C33 118.0(3) . . ?
C26 C34 C33 119.7(4) . . ?
O3 Cl2 O5 118.4(4) . . ?
O3 Cl2 O4 112.6(3) . . ?
O5 Cl2 O4 110.9(3) . . ?
O3 Cl2 O6 99.7(5) . . ?
O5 Cl2 O6 106.1(5) . . ?
O4 Cl2 O6 107.8(4) . . ?

loop_
_geom_bond_atom_site_label_1
_geom_bond_atom_site_label_2
_geom_bond_distance
_geom_bond_site_symmetry_2
_geom_bond_publ_flag
Dy1 O2 2.314(3) 3_745 ?
Dy1 O1 2.358(2) . ?
Dy1 N13 2.525(3) . ?
Dy1 N14 2.530(3) . ?
Dy1 N12 2.530(3) . ?
Dy1 N11 2.542(3) . ?
Dy1 Cl1 2.7364(9) . ?
Dy1 Cl1 2.7415(9) 3_745 ?
Dy1 Dy1 3.8975(4) 3_745 ?
Cl1 Dy1 2.7415(9) 3_745 ?
O1 C3 1.253(5) . ?
O2 C3 1.252(4) . ?
O2 Dy1 2.314(3) 3_745 ?
N1 N2 1.329(10) . ?
N1 C1 1.366(11) . ?
N1 C2 1.412(7) . ?
N2 N3 1.357(11) . ?
N3 N4 1.159(13) . ?
N4 C1 1.335(14) . ?
N11 C11 1.322(5) . ?
N11 C22 1.360(5) . ?
N12 C20 1.331(5) . ?
N12 C21 1.364(5) . ?
N13 C23 1.336(5) . ?
N13 C34 1.359(5) . ?
N14 C32 1.328(5) . ?
N14 C33 1.353(5) . ?
C1 H1 0.9294 . ?
C2 C3 1.522(6) . ?
C2 H2A 0.9697 . ?
C2 H2B 0.9702 . ?
C11 C12 1.402(6) . ?
C11 H11 0.9299 . ?
C12 C13 1.347(7) . ?
C12 H12 0.9298 . ?
C13 C14 1.407(7) . ?
C13 H13 0.9310 . ?
C14 C22 1.408(6) . ?
C14 C15 1.444(7) . ?
C15 C16 1.332(8) . ?
C15 H15 0.9297 . ?
C16 C17 1.425(7) . ?
C16 H16 0.9302 . ?
C17 C21 1.407(5) . ?
C17 C18 1.405(7) . ?
C18 C19 1.353(8) . ?
C18 H18 0.9281 . ?
C19 C20 1.393(6) . ?
C19 H19 0.9297 . ?
C20 H20 0.9301 . ?
C21 C22 1.427(6) . ?
C23 C24 1.387(6) . ?
C23 H23 0.9301 . ?
C24 C25 1.378(7) . ?
C24 H24 0.9293 . ?
C25 C26 1.390(7) . ?
C25 H25 0.9294 . ?
C26 C34 1.411(5) . ?
C26 C27 1.432(7) . ?
C27 C28 1.349(8) . ?
C27 H27 0.9291 . ?
C28 C29 1.412(7) . ?
C28 H28 0.9296 . ?
C29 C33 1.408(5) . ?
C29 C30 1.416(7) . ?
C30 C31 1.369(7) . ?
C30 H30 0.9285 . ?
C31 C32 1.390(6) . ?
C31 H31 0.9293 . ?
C32 H32 0.9299 . ?
C33 C34 1.437(5) . ?
Cl2 O3 1.363(6) . ?
Cl2 O5 1.406(7) . ?
Cl2 O4 1.409(4) . ?
Cl2 O6 1.448(9) . ?
